data_4073322
loop_
_publ_author_name
'Hijazi, Akram'
'Djukic, Jean-Pierre'
'Allouche, Lionel'
'de Cian, Andr\'e'
'Pfeffer, Michel'
'Le Goff, Xavier-Fr\'ed\'eric'
'Ricard, Louis'

_publ_section_title
;
 Stereoselective Cyclometalation of Planar Pro-chiral
 (\h6-Arene)tricarbonylchromium Complexes withOC-6-[Ru(CO)2Cl2]n
;
_journal_issue 17
_journal_name_full Organometallics
_journal_page_first 4180
_journal_paper_doi 10.1021/om070239p
_journal_volume 26
_journal_year 2007
_chemical_formula_sum 'C21 H15 Cr N O7 Ru'
_chemical_formula_weight 546.41
_chemical_name_systematic
; 
 ? 
;
_space_group_IT_number 2
_symmetry_cell_setting triclinic
_symmetry_space_group_name_Hall '-P 1'
_symmetry_space_group_name_H-M 'P -1'
_atom_sites_solution_hydrogens geom
_atom_sites_solution_primary direct
_atom_sites_solution_secondary difmap
_audit_creation_method SHELXL-97
_cell_angle_alpha 81.9550(10)
_cell_angle_beta 84.0800(10)
_cell_angle_gamma 85.7240(10)
_cell_formula_units_Z 2
_cell_length_a 6.5360(10)
_cell_length_b 8.3660(10)
_cell_length_c 18.7430(10)
_cell_measurement_reflns_used 2403
_cell_measurement_temperature 150.0(1)
_cell_measurement_theta_max 27.485
_cell_measurement_theta_min 2.910
_cell_volume 1007.5(2)
_computing_structure_refinement 'SHELXL-97 (Sheldrick, 1997)'
_computing_structure_solution 'SHELXS-97 (Sheldrick, 1990)'
_diffrn_ambient_temperature 150.0(1)
_diffrn_measured_fraction_theta_full 0.987
_diffrn_measured_fraction_theta_max 0.987
_diffrn_measurement_device_type KappaCCD
_diffrn_measurement_method 'phi and omega scans'
_diffrn_radiation_monochromator graphite
_diffrn_radiation_source 'fine-focus sealed tube'
_diffrn_radiation_type MoK\a
_diffrn_radiation_wavelength 0.71069
_diffrn_reflns_av_R_equivalents 0.0000
_diffrn_reflns_av_sigmaI/netI 0.0550
_diffrn_reflns_limit_h_max 8
_diffrn_reflns_limit_h_min -8
_diffrn_reflns_limit_k_max 10
_diffrn_reflns_limit_k_min -10
_diffrn_reflns_limit_l_max 24
_diffrn_reflns_limit_l_min -8
_diffrn_reflns_number 4551
_diffrn_reflns_theta_full 27.45
_diffrn_reflns_theta_max 27.45
_diffrn_reflns_theta_min 3.08
_exptl_absorpt_coefficient_mu 1.334
_exptl_absorpt_correction_T_max 0.9738
_exptl_absorpt_correction_T_min 0.7580
_exptl_absorpt_correction_type multi-scan
_exptl_crystal_colour orange
_exptl_crystal_density_diffrn 1.801
_exptl_crystal_density_method 'not measured'
_exptl_crystal_description plate
_exptl_crystal_F_000 544
_exptl_crystal_size_max 0.22
_exptl_crystal_size_mid 0.13
_exptl_crystal_size_min 0.02
_refine_diff_density_max 0.773
_refine_diff_density_min -1.244
_refine_diff_density_rms 0.119
_refine_ls_extinction_method none
_refine_ls_goodness_of_fit_ref 1.078
_refine_ls_hydrogen_treatment constr
_refine_ls_matrix_type full
_refine_ls_number_parameters 283
_refine_ls_number_reflns 4551
_refine_ls_number_restraints 0
_refine_ls_restrained_S_all 1.078
_refine_ls_R_factor_all 0.0568
_refine_ls_R_factor_gt 0.0460
_refine_ls_shift/su_max 0.000
_refine_ls_shift/su_mean 0.000
_refine_ls_structure_factor_coef Fsqd
_refine_ls_weighting_details 'calc w=1/[\s^2^(Fo^2^)+(0.0566P)^2^+1.9645P] where P=(Fo^2^+2Fc^2^)/3'
_refine_ls_weighting_scheme calc
_refine_ls_wR_factor_gt 0.1175
_refine_ls_wR_factor_ref 0.1246
_reflns_number_gt 3890
_reflns_number_total 4551
_reflns_threshold_expression >2sigma(I)
_cod_data_source_file om070239p-file005.cif
_cod_data_source_block 9a
_cod_depositor_comments
;
The following automatic conversions were performed:

'_symmetry_cell_setting' value 'Triclinic' changed to 'triclinic'
according to /home/saulius/struct/CIF-dictionaries/cif_core.dic
dictionary named 'cif_core.dic' version 2.4.1 from 2010-06-29.

Automatic conversion script
Id: cif_fix_values 1715 2011-07-08 13:25:40Z adriana 
;
_cod_original_sg_symbol_H-M 'P-1    '
_cod_database_code 4073322

loop_
_symmetry_equiv_pos_as_xyz
'x, y, z'
'-x, -y, -z'

loop_
_atom_site_label
_atom_site_type_symbol
_atom_site_fract_x
_atom_site_fract_y
_atom_site_fract_z
_atom_site_U_iso_or_equiv
_atom_site_adp_type
_atom_site_occupancy
_atom_site_symmetry_multiplicity
_atom_site_calc_flag
_atom_site_refinement_flags
Ru1 Ru 0.26886(6) 0.05862(4) 0.818695(18) 0.02433(12) Uani 1 1 d .
Cr1 Cr 0.16350(11) -0.13570(9) 0.63913(4) 0.02379(17) Uani 1 1 d .
O1 O 0.0814(5) 0.2714(4) 0.82215(16) 0.0283(7) Uani 1 1 d .
O2 O 0.4400(5) 0.1312(4) 0.89760(17) 0.0322(7) Uani 1 1 d .
O3 O -0.0400(7) -0.1151(5) 0.9275(2) 0.0499(10) Uani 1 1 d .
O4 O 0.5411(6) -0.2471(4) 0.8155(2) 0.0408(9) Uani 1 1 d .
O5 O 0.3042(7) -0.4311(5) 0.7354(2) 0.0475(10) Uani 1 1 d .
O6 O 0.0378(6) -0.3765(5) 0.5514(2) 0.0455(9) Uani 1 1 d .
O7 O 0.5671(6) -0.1644(5) 0.54896(18) 0.0383(8) Uani 1 1 d .
N1 N 0.4515(6) 0.1927(4) 0.73431(19) 0.0252(8) Uani 1 1 d .
C1 C 0.6186(7) 0.2695(6) 0.7426(3) 0.0293(10) Uani 1 1 d .
H1 H 0.6694 0.2554 0.7889 0.035 Uiso 1 1 calc R
C2 C 0.7205(8) 0.3682(6) 0.6869(3) 0.0329(10) Uani 1 1 d .
H2 H 0.8395 0.4198 0.6945 0.039 Uiso 1 1 calc R
C3 C 0.6449(8) 0.3896(6) 0.6201(3) 0.0343(11) Uani 1 1 d .
H3 H 0.7093 0.4589 0.5811 0.041 Uiso 1 1 calc R
C4 C 0.4746(8) 0.3095(6) 0.6103(3) 0.0306(10) Uani 1 1 d .
H4 H 0.4226 0.3222 0.5642 0.037 Uiso 1 1 calc R
C5 C 0.3797(7) 0.2104(5) 0.6680(2) 0.0255(9) Uani 1 1 d .
C6 C 0.1968(7) 0.1177(5) 0.6657(2) 0.0259(9) Uani 1 1 d .
C7 C 0.0970(7) 0.1244(5) 0.6009(2) 0.0272(9) Uani 1 1 d .
H7 H 0.1522 0.1846 0.5573 0.033 Uiso 1 1 calc R
C8 C -0.0829(7) 0.0419(6) 0.6018(2) 0.0288(9) Uani 1 1 d .
H8 H -0.1532 0.0491 0.5595 0.035 Uiso 1 1 calc R
C9 C -0.1576(7) -0.0518(6) 0.6663(2) 0.0286(9) Uani 1 1 d .
H9 H -0.2780 -0.1092 0.6672 0.034 Uiso 1 1 calc R
C10 C -0.0566(7) -0.0609(6) 0.7287(2) 0.0266(9) Uani 1 1 d .
H10 H -0.1083 -0.1265 0.7713 0.032 Uiso 1 1 calc R
C11 C 0.1223(7) 0.0255(5) 0.7304(2) 0.0238(9) Uani 1 1 d .
C12 C 0.0841(8) 0.3702(6) 0.8683(2) 0.0315(10) Uani 1 1 d .
C13 C 0.2206(9) 0.3612(6) 0.9212(3) 0.0373(11) Uani 1 1 d .
H13 H 0.1993 0.4421 0.9525 0.045 Uiso 1 1 calc R
C14 C 0.3839(8) 0.2484(6) 0.9337(2) 0.0333(11) Uani 1 1 d .
C15 C -0.0793(9) 0.5069(7) 0.8618(3) 0.0416(12) Uani 1 1 d .
H15A H -0.0708 0.5618 0.8120 0.062 Uiso 1 1 calc R
H15B H -0.0578 0.5840 0.8948 0.062 Uiso 1 1 calc R
H15C H -0.2156 0.4638 0.8745 0.062 Uiso 1 1 calc R
C16 C 0.5170(10) 0.2581(7) 0.9947(3) 0.0433(13) Uani 1 1 d .
H16A H 0.5096 0.1584 1.0290 0.065 Uiso 1 1 calc R
H16B H 0.4671 0.3508 1.0197 0.065 Uiso 1 1 calc R
H16C H 0.6602 0.2713 0.9746 0.065 Uiso 1 1 calc R
C17 C 0.0802(8) -0.0499(6) 0.8876(2) 0.0319(10) Uani 1 1 d .
C18 C 0.4350(7) -0.1316(6) 0.8157(2) 0.0279(9) Uani 1 1 d .
C19 C 0.2538(8) -0.3150(6) 0.6990(3) 0.0324(10) Uani 1 1 d .
C20 C 0.0822(8) -0.2821(6) 0.5845(3) 0.0317(10) Uani 1 1 d .
C21 C 0.4128(7) -0.1473(5) 0.5837(2) 0.0281(10) Uani 1 1 d .

loop_
_atom_site_aniso_label
_atom_site_aniso_U_11
_atom_site_aniso_U_22
_atom_site_aniso_U_33
_atom_site_aniso_U_23
_atom_site_aniso_U_13
_atom_site_aniso_U_12
Ru1 0.0304(2) 0.01772(19) 0.02560(19) -0.00375(13) -0.00541(14) -0.00074(13)
Cr1 0.0271(4) 0.0189(4) 0.0263(3) -0.0056(3) -0.0028(3) -0.0025(3)
O1 0.0366(18) 0.0193(16) 0.0295(15) -0.0053(12) -0.0062(13) 0.0025(13)
O2 0.0393(19) 0.0269(18) 0.0325(16) -0.0061(13) -0.0110(14) -0.0014(14)
O3 0.058(3) 0.050(3) 0.039(2) -0.0010(18) 0.0088(19) -0.018(2)
O4 0.039(2) 0.0258(19) 0.055(2) -0.0036(16) -0.0053(17) 0.0098(16)
O5 0.067(3) 0.024(2) 0.046(2) 0.0046(16) -0.0007(19) 0.0101(18)
O6 0.054(2) 0.037(2) 0.053(2) -0.0235(18) -0.0090(18) -0.0133(18)
O7 0.035(2) 0.047(2) 0.0347(18) -0.0113(16) -0.0001(15) -0.0063(16)
N1 0.0285(19) 0.0204(19) 0.0273(18) -0.0062(14) -0.0032(15) 0.0015(15)
C1 0.032(2) 0.021(2) 0.037(2) -0.0072(18) -0.0085(19) -0.0027(19)
C2 0.033(3) 0.025(3) 0.043(3) -0.010(2) -0.004(2) -0.0043(19)
C3 0.037(3) 0.026(3) 0.040(3) -0.005(2) 0.000(2) -0.005(2)
C4 0.035(3) 0.023(2) 0.033(2) -0.0031(18) -0.0023(19) -0.0017(19)
C5 0.031(2) 0.016(2) 0.030(2) -0.0038(16) -0.0038(18) -0.0008(17)
C6 0.029(2) 0.019(2) 0.031(2) -0.0075(17) -0.0042(18) -0.0001(17)
C7 0.034(2) 0.020(2) 0.028(2) -0.0035(17) -0.0050(18) 0.0006(18)
C8 0.032(2) 0.026(2) 0.030(2) -0.0048(18) -0.0083(18) 0.0010(18)
C9 0.027(2) 0.026(2) 0.034(2) -0.0073(18) -0.0033(18) 0.0014(18)
C10 0.027(2) 0.022(2) 0.031(2) -0.0057(17) -0.0020(18) -0.0009(17)
C11 0.026(2) 0.019(2) 0.028(2) -0.0075(16) -0.0044(17) 0.0019(17)
C12 0.042(3) 0.021(2) 0.030(2) -0.0026(17) 0.001(2) -0.003(2)
C13 0.057(3) 0.026(3) 0.031(2) -0.0070(19) -0.007(2) -0.003(2)
C14 0.048(3) 0.028(3) 0.027(2) -0.0024(18) -0.008(2) -0.014(2)
C15 0.052(3) 0.028(3) 0.045(3) -0.012(2) -0.003(2) 0.004(2)
C16 0.058(4) 0.040(3) 0.035(3) -0.004(2) -0.015(2) -0.010(3)
C17 0.044(3) 0.026(2) 0.028(2) -0.0084(18) -0.007(2) -0.001(2)
C18 0.030(2) 0.026(2) 0.028(2) -0.0004(17) -0.0046(18) -0.0069(19)
C19 0.037(3) 0.026(3) 0.035(2) -0.0097(19) 0.002(2) 0.000(2)
C20 0.033(3) 0.028(3) 0.035(2) -0.008(2) 0.0000(19) -0.003(2)
C21 0.034(3) 0.023(2) 0.029(2) -0.0066(18) -0.0069(19) -0.0025(19)

loop_
_atom_type_symbol
_atom_type_description
_atom_type_scat_dispersion_real
_atom_type_scat_dispersion_imag
_atom_type_scat_source
C C 0.0033 0.0016 'International Tables Vol C Tables 4.2.6.8 and 6.1.1.4'
H H 0.0000 0.0000 'International Tables Vol C Tables 4.2.6.8 and 6.1.1.4'
N N 0.0061 0.0033 'International Tables Vol C Tables 4.2.6.8 and 6.1.1.4'
O O 0.0106 0.0060 'International Tables Vol C Tables 4.2.6.8 and 6.1.1.4'
Cr Cr 0.3209 0.6236 'International Tables Vol C Tables 4.2.6.8 and 6.1.1.4'
Ru Ru -1.2594 0.8363 'International Tables Vol C Tables 4.2.6.8 and 6.1.1.4'

loop_
_geom_angle_atom_site_label_1
_geom_angle_atom_site_label_2
_geom_angle_atom_site_label_3
_geom_angle
C18 Ru1 C17 90.4(2)
C18 Ru1 C11 93.34(18)
C17 Ru1 C11 95.49(19)
C18 Ru1 O1 179.73(17)
C17 Ru1 O1 89.42(18)
C11 Ru1 O1 86.52(15)
C18 Ru1 N1 94.22(17)
C17 Ru1 N1 173.21(18)
C11 Ru1 N1 79.27(16)
O1 Ru1 N1 85.97(13)
C18 Ru1 O2 91.37(17)
C17 Ru1 O2 93.90(17)
C11 Ru1 O2 169.46(16)
O1 Ru1 O2 88.80(13)
N1 Ru1 O2 90.99(14)
C20 Cr1 C19 85.3(2)
C20 Cr1 C21 85.8(2)
C19 Cr1 C21 88.6(2)
C20 Cr1 C9 91.4(2)
C19 Cr1 C9 114.3(2)
C21 Cr1 C9 156.63(19)
C20 Cr1 C8 90.6(2)
C19 Cr1 C8 151.3(2)
C21 Cr1 C8 119.45(19)
C9 Cr1 C8 37.29(17)
C20 Cr1 C7 117.0(2)
C19 Cr1 C7 157.74(19)
C21 Cr1 C7 94.03(19)
C9 Cr1 C7 66.67(18)
C8 Cr1 C7 37.01(17)
C20 Cr1 C10 118.16(19)
C19 Cr1 C10 90.45(19)
C21 Cr1 C10 155.85(18)
C9 Cr1 C10 36.74(17)
C8 Cr1 C10 66.59(17)
C7 Cr1 C10 78.20(17)
C20 Cr1 C6 154.0(2)
C19 Cr1 C6 120.71(19)
C21 Cr1 C6 95.02(18)
C9 Cr1 C6 77.64(17)
C8 Cr1 C6 66.32(17)
C7 Cr1 C6 37.06(16)
C10 Cr1 C6 64.99(16)
C20 Cr1 C11 154.79(19)
C19 Cr1 C11 93.33(18)
C21 Cr1 C11 119.35(18)
C9 Cr1 C11 66.26(16)
C8 Cr1 C11 78.58(16)
C7 Cr1 C11 66.16(16)
C10 Cr1 C11 36.63(16)
C6 Cr1 C11 35.72(16)
C12 O1 Ru1 125.3(3)
C14 O2 Ru1 124.4(3)
C1 N1 C5 118.8(4)
C1 N1 Ru1 125.5(3)
C5 N1 Ru1 115.5(3)
N1 C1 C2 123.1(4)
C3 C2 C1 118.2(5)
C2 C3 C4 119.5(5)
C3 C4 C5 119.8(5)
N1 C5 C4 120.6(4)
N1 C5 C6 113.5(4)
C4 C5 C6 125.9(4)
C11 C6 C7 121.3(4)
C11 C6 C5 117.2(4)
C7 C6 C5 121.5(4)
C11 C6 Cr1 73.3(3)
C7 C6 Cr1 69.3(3)
C5 C6 Cr1 132.0(3)
C8 C7 C6 119.8(4)
C8 C7 Cr1 71.0(3)
C6 C7 Cr1 73.6(3)
C7 C8 C9 119.2(4)
C7 C8 Cr1 71.9(3)
C9 C8 Cr1 70.9(3)
C10 C9 C8 120.6(4)
C10 C9 Cr1 72.7(3)
C8 C9 Cr1 71.9(3)
C9 C10 C11 121.7(4)
C9 C10 Cr1 70.5(3)
C11 C10 Cr1 74.8(3)
C6 C11 C10 117.3(4)
C6 C11 Ru1 113.8(3)
C10 C11 Ru1 128.4(3)
C6 C11 Cr1 71.0(2)
C10 C11 Cr1 68.5(2)
Ru1 C11 Cr1 138.3(2)
O1 C12 C13 126.3(5)
O1 C12 C15 114.1(4)
C13 C12 C15 119.7(5)
C14 C13 C12 127.9(5)
O2 C14 C13 126.1(4)
O2 C14 C16 113.6(5)
C13 C14 C16 120.3(5)
O3 C17 Ru1 177.3(4)
O4 C18 Ru1 177.7(4)
O5 C19 Cr1 177.0(5)
O6 C20 Cr1 177.5(5)
O7 C21 Cr1 175.8(4)

loop_
_geom_bond_atom_site_label_1
_geom_bond_atom_site_label_2
_geom_bond_distance
Ru1 C18 1.863(5)
Ru1 C17 1.876(5)
Ru1 C11 2.056(4)
Ru1 O1 2.089(3)
Ru1 N1 2.121(4)
Ru1 O2 2.121(3)
Cr1 C20 1.841(5)
Cr1 C19 1.841(5)
Cr1 C21 1.844(5)
Cr1 C9 2.195(5)
Cr1 C8 2.208(5)
Cr1 C7 2.219(5)
Cr1 C10 2.223(4)
Cr1 C6 2.275(4)
Cr1 C11 2.306(4)
O1 C12 1.280(6)
O2 C14 1.279(6)
O3 C17 1.141(6)
O4 C18 1.147(6)
O5 C19 1.154(6)
O6 C20 1.142(6)
O7 C21 1.153(6)
N1 C1 1.340(6)
N1 C5 1.359(6)
C1 C2 1.383(7)
C2 C3 1.376(7)
C3 C4 1.382(7)
C4 C5 1.389(6)
C5 C6 1.480(6)
C6 C11 1.406(6)
C6 C7 1.429(6)
C7 C8 1.405(7)
C8 C9 1.408(7)
C9 C10 1.392(6)
C10 C11 1.426(6)
C12 C13 1.391(7)
C12 C15 1.507(7)
C13 C14 1.387(8)
C14 C16 1.520(7)
